data_7709147
loop_
_publ_author_name
'Liu, Chang'
'Yang, He-Di'
'Hou, Pei-Pei'
'Xiao, Yu'
'Liu, Yi'
'Lin, Hua'

_publ_section_title
;
 Cs3CuAs4Q8 (Q = S, Se): unique two-dimensional layered inorganic
 thioarsenates with the lowest Cu-to-As ratio and remarkable photocurrent
 responses
;
_journal_name_full 'Dalton Transactions'
_journal_paper_doi 10.1039/D1DT03801J
_journal_year 2022
_chemical_formula_sum 'As4 Cs3 Cu S8'
_chemical_formula_weight 1018.43
_space_group_crystal_system monoclinic
_space_group_IT_number 15
_space_group_name_Hall '-C 2yc'
_space_group_name_H-M_alt 'C 1 2/c 1'
_audit_creation_method SHELXL-2014/7
_audit_update_record
;
2021-11-08 deposited with the CCDC.	2021-12-07 downloaded from the CCDC.
;
_cell_angle_alpha 90
_cell_angle_beta 116.143(10)
_cell_angle_gamma 90
_cell_formula_units_Z 8
_cell_length_a 24.203(2)
_cell_length_b 7.7320(3)
_cell_length_c 21.9290(16)
_cell_measurement_reflns_used 3905
_cell_measurement_temperature 293(2)
_cell_measurement_theta_max 29.5689
_cell_measurement_theta_min 3.1156
_cell_volume 3683.9(5)
_computing_structure_refinement 'SHELXL-2014/7 (Sheldrick, 2014)'
_diffrn_ambient_temperature 293(2)
_diffrn_detector_area_resol_mean 10.3592
_diffrn_measured_fraction_theta_full 0.997
_diffrn_measured_fraction_theta_max 0.997
_diffrn_measurement_device_type 'Xcalibur, Atlas, Gemini ultra'
_diffrn_measurement_method '\w scans'
_diffrn_radiation_type MoK\a
_diffrn_radiation_wavelength 0.71073
_diffrn_reflns_av_R_equivalents 0.0566
_diffrn_reflns_av_unetI/netI 0.0578
_diffrn_reflns_Laue_measured_fraction_full 0.997
_diffrn_reflns_Laue_measured_fraction_max 0.997
_diffrn_reflns_limit_h_max 20
_diffrn_reflns_limit_h_min -28
_diffrn_reflns_limit_k_max 9
_diffrn_reflns_limit_k_min -9
_diffrn_reflns_limit_l_max 26
_diffrn_reflns_limit_l_min -21
_diffrn_reflns_number 7491
_diffrn_reflns_point_group_measured_fraction_full 0.997
_diffrn_reflns_point_group_measured_fraction_max 0.997
_diffrn_reflns_theta_full 24.997
_diffrn_reflns_theta_max 24.997
_diffrn_reflns_theta_min 3.122
_exptl_absorpt_coefficient_mu 15.040
_exptl_absorpt_correction_T_max 1.00000
_exptl_absorpt_correction_T_min 0.27309
_exptl_absorpt_correction_type multi-scan
_exptl_crystal_colour Yellow
_exptl_crystal_density_diffrn 3.673
_exptl_crystal_description Block
_exptl_crystal_F_000 3632
_exptl_crystal_size_max 0.1400
_exptl_crystal_size_mid 0.1200
_exptl_crystal_size_min 0.0800
_refine_diff_density_max 2.584
_refine_diff_density_min -1.982
_refine_diff_density_rms 0.388
_refine_ls_extinction_method none
_refine_ls_goodness_of_fit_ref 1.104
_refine_ls_hydrogen_treatment undef
_refine_ls_matrix_type full
_refine_ls_number_parameters 147
_refine_ls_number_reflns 3231
_refine_ls_number_restraints 0
_refine_ls_restrained_S_all 1.104
_refine_ls_R_factor_all 0.0619
_refine_ls_R_factor_gt 0.0540
_refine_ls_shift/su_max 0.000
_refine_ls_shift/su_mean 0.000
_refine_ls_structure_factor_coef Fsqd
_refine_ls_weighting_details 'w=1/[\s^2^(Fo^2^)+(0.1075P)^2^] where P=(Fo^2^+2Fc^2^)/3'
_refine_ls_weighting_scheme calc
_refine_ls_wR_factor_gt 0.1547
_refine_ls_wR_factor_ref 0.1649
_reflns_Friedel_coverage 0.000
_reflns_number_gt 2797
_reflns_number_total 3231
_reflns_threshold_expression 'I > 2\s(I)'
_cod_data_source_file d1dt03801j2.cif
_cod_data_source_block Cs3CuAs4S8
_cod_original_sg_symbol_H-M 'C 2/c'
_cod_database_code 7709147
_shelx_shelxl_version_number 2014/7
_shelx_space_group_comment
;
The symmetry employed for this shelxl refinement is uniquely defined
by the following loop, which should always be used as a source of
symmetry information in preference to the above space-group names.
They are only intended as comments.
;

loop_
_space_group_symop_operation_xyz
'x, y, z'
'-x, y, -z+1/2'
'x+1/2, y+1/2, z'
'-x+1/2, y+1/2, -z+1/2'
'-x, -y, -z'
'x, -y, z-1/2'
'-x+1/2, -y+1/2, -z'
'x+1/2, -y+1/2, z-1/2'

loop_
_atom_site_label
_atom_site_type_symbol
_atom_site_fract_x
_atom_site_fract_y
_atom_site_fract_z
_atom_site_U_iso_or_equiv
_atom_site_adp_type
_atom_site_occupancy
_atom_site_site_symmetry_order
_atom_site_calc_flag
_atom_site_refinement_flags_posn
_atom_site_refinement_flags_adp
_atom_site_refinement_flags_occupancy
_atom_site_disorder_assembly
_atom_site_disorder_group
Cs4 Cs 0.2500 0.7500 0.5000 0.0339(3) Uani 1 2 d S . P . .
Cs3 Cs 0.30816(4) 0.63582(8) 0.27496(3) 0.0345(3) Uani 1 1 d . . . . .
Cs2 Cs 0.43026(4) 0.70587(10) 0.49475(4) 0.0431(3) Uani 1 1 d . . . . .
Cs1 Cs 0.5000 0.71996(15) 0.2500 0.0486(3) Uani 1 2 d S T P . .
Cu1 Cu 0.24219(7) 1.15577(16) 0.40855(7) 0.0303(4) Uani 1 1 d . . . . .
As4 As 0.16146(5) 0.29927(12) 0.47125(5) 0.0214(3) Uani 1 1 d . . . . .
As3 As 0.36049(5) 1.17375(12) 0.38155(5) 0.0229(3) Uani 1 1 d . . . . .
As2 As 0.15076(6) 0.47171(12) 0.32073(5) 0.0253(3) Uani 1 1 d . . . . .
As1 As 0.54762(6) 0.77467(14) 0.69733(6) 0.0301(3) Uani 1 1 d . . . . .
S8 S 0.30007(14) 0.9614(3) 0.38198(13) 0.0269(6) Uani 1 1 d . . . . .
S7 S 0.43586(15) 1.0231(3) 0.37064(14) 0.0325(7) Uani 1 1 d . . . . .
S6 S 0.11113(15) 0.5219(3) 0.39656(13) 0.0312(6) Uani 1 1 d . . . . .
S5 S 0.14894(13) 1.0805(3) 0.40373(13) 0.0276(6) Uani 1 1 d . . . . .
S4 S 0.25024(14) 0.4427(3) 0.38125(14) 0.0306(6) Uani 1 1 d . . . . .
S3 S 0.14680(15) 0.7445(3) 0.28307(13) 0.0331(7) Uani 1 1 d . . . . .
S2 S 0.45610(17) 0.4656(4) 0.35409(15) 0.0403(8) Uani 1 1 d . . . . .
S1 S 0.41506(15) 0.2311(4) 0.49559(13) 0.0340(7) Uani 1 1 d . . . . .

loop_
_atom_site_aniso_label
_atom_site_aniso_U_11
_atom_site_aniso_U_22
_atom_site_aniso_U_33
_atom_site_aniso_U_23
_atom_site_aniso_U_13
_atom_site_aniso_U_12
Cs4 0.0425(7) 0.0225(5) 0.0411(6) 0.0009(4) 0.0224(5) -0.0004(4)
Cs3 0.0443(5) 0.0312(4) 0.0298(4) -0.0023(3) 0.0179(3) -0.0020(3)
Cs2 0.0437(6) 0.0444(5) 0.0375(5) 0.0026(3) 0.0144(4) 0.0129(4)
Cs1 0.0433(8) 0.0463(6) 0.0617(8) 0.000 0.0281(6) 0.000
Cu1 0.0326(9) 0.0288(7) 0.0362(8) 0.0050(5) 0.0212(6) 0.0059(6)
As4 0.0241(6) 0.0225(5) 0.0198(5) -0.0004(4) 0.0117(4) -0.0001(4)
As3 0.0279(7) 0.0207(5) 0.0246(6) 0.0024(4) 0.0157(5) 0.0032(4)
As2 0.0369(7) 0.0201(5) 0.0213(5) 0.0007(4) 0.0149(5) -0.0002(4)
As1 0.0347(7) 0.0344(6) 0.0295(6) -0.0008(5) 0.0219(5) -0.0018(5)
S8 0.0324(16) 0.0206(11) 0.0323(14) -0.0034(10) 0.0185(12) -0.0002(11)
S7 0.0411(18) 0.0299(13) 0.0360(15) 0.0066(11) 0.0258(13) 0.0125(13)
S6 0.0420(18) 0.0275(12) 0.0322(14) 0.0066(11) 0.0238(13) 0.0096(12)
S5 0.0289(16) 0.0241(11) 0.0306(13) -0.0065(11) 0.0139(11) -0.0024(12)
S4 0.0365(17) 0.0249(12) 0.0381(15) 0.0074(11) 0.0236(13) 0.0056(12)
S3 0.046(2) 0.0223(12) 0.0261(13) 0.0046(10) 0.0120(13) -0.0039(13)
S2 0.051(2) 0.0314(14) 0.0341(15) -0.0040(12) 0.0143(14) -0.0096(14)
S1 0.0315(17) 0.0484(16) 0.0288(14) -0.0061(12) 0.0196(12) -0.0122(14)

loop_
_atom_type_symbol
_atom_type_description
_atom_type_scat_dispersion_real
_atom_type_scat_dispersion_imag
_atom_type_scat_source
S S 0.1246 0.1234 'International Tables Vol C Tables 4.2.6.8 and 6.1.1.4'
Cu Cu 0.3201 1.2651 'International Tables Vol C Tables 4.2.6.8 and 6.1.1.4'
As As 0.0499 2.0058 'International Tables Vol C Tables 4.2.6.8 and 6.1.1.4'
Cs Cs -0.3680 2.1192 'International Tables Vol C Tables 4.2.6.8 and 6.1.1.4'

loop_
_geom_angle_atom_site_label_1
_geom_angle_atom_site_label_2
_geom_angle_atom_site_label_3
_geom_angle
_geom_angle_site_symmetry_1
_geom_angle_site_symmetry_3
_geom_angle_publ_flag
S5 Cs4 S5 180.0 7_566 . ?
S5 Cs4 S4 105.83(6) 7_566 7_566 ?
S5 Cs4 S4 74.17(6) . 7_566 ?
S5 Cs4 S4 74.17(6) 7_566 . ?
S5 Cs4 S4 105.83(6) . . ?
S4 Cs4 S4 180.0 7_566 . ?
S5 Cs4 S6 103.43(6) 7_566 . ?
S5 Cs4 S6 76.57(6) . . ?
S4 Cs4 S6 119.53(7) 7_566 . ?
S4 Cs4 S6 60.47(7) . . ?
S5 Cs4 S6 76.57(6) 7_566 7_566 ?
S5 Cs4 S6 103.43(6) . 7_566 ?
S4 Cs4 S6 60.47(7) 7_566 7_566 ?
S4 Cs4 S6 119.53(7) . 7_566 ?
S6 Cs4 S6 180.0 . 7_566 ?
S5 Cs4 Cu1 143.07(5) 7_566 . ?
S5 Cs4 Cu1 36.93(5) . . ?
S4 Cs4 Cu1 79.15(4) 7_566 . ?
S4 Cs4 Cu1 100.85(4) . . ?
S6 Cs4 Cu1 105.41(5) . . ?
S6 Cs4 Cu1 74.58(5) 7_566 . ?
S5 Cs4 Cu1 36.93(5) 7_566 7_566 ?
S5 Cs4 Cu1 143.07(5) . 7_566 ?
S4 Cs4 Cu1 100.85(4) 7_566 7_566 ?
S4 Cs4 Cu1 79.15(4) . 7_566 ?
S6 Cs4 Cu1 74.59(5) . 7_566 ?
S6 Cs4 Cu1 105.41(5) 7_566 7_566 ?
Cu1 Cs4 Cu1 180.0 . 7_566 ?
S5 Cs4 S8 112.70(6) 7_566 . ?
S5 Cs4 S8 67.30(6) . . ?
S4 Cs4 S8 109.11(5) 7_566 . ?
S4 Cs4 S8 70.89(5) . . ?
S6 Cs4 S8 106.29(6) . . ?
S6 Cs4 S8 73.71(6) 7_566 . ?
Cu1 Cs4 S8 36.32(4) . . ?
Cu1 Cs4 S8 143.68(4) 7_566 . ?
S5 Cs4 S8 67.30(6) 7_566 7_566 ?
S5 Cs4 S8 112.70(6) . 7_566 ?
S4 Cs4 S8 70.89(5) 7_566 7_566 ?
S4 Cs4 S8 109.11(5) . 7_566 ?
S6 Cs4 S8 73.71(6) . 7_566 ?
S6 Cs4 S8 106.29(6) 7_566 7_566 ?
Cu1 Cs4 S8 143.68(4) . 7_566 ?
Cu1 Cs4 S8 36.32(4) 7_566 7_566 ?
S8 Cs4 S8 180.0 . 7_566 ?
S5 Cs4 As4 110.84(5) 7_566 7_566 ?
S5 Cs4 As4 69.16(5) . 7_566 ?
S4 Cs4 As4 58.05(5) 7_566 7_566 ?
S4 Cs4 As4 121.95(5) . 7_566 ?
S6 Cs4 As4 144.90(4) . 7_566 ?
S6 Cs4 As4 35.10(4) 7_566 7_566 ?
Cu1 Cs4 As4 40.34(3) . 7_566 ?
Cu1 Cs4 As4 139.66(3) 7_566 7_566 ?
S8 Cs4 As4 53.45(4) . 7_566 ?
S8 Cs4 As4 126.55(4) 7_566 7_566 ?
S5 Cs4 As4 69.16(5) 7_566 . ?
S5 Cs4 As4 110.84(5) . . ?
S4 Cs4 As4 121.95(5) 7_566 . ?
S4 Cs4 As4 58.05(5) . . ?
S6 Cs4 As4 35.10(4) . . ?
S6 Cs4 As4 144.90(4) 7_566 . ?
Cu1 Cs4 As4 139.66(3) . . ?
Cu1 Cs4 As4 40.34(3) 7_566 . ?
S8 Cs4 As4 126.55(4) . . ?
S8 Cs4 As4 53.45(4) 7_566 . ?
As4 Cs4 As4 180.0 7_566 . ?
S2 Cs3 S8 106.67(7) . . ?
S2 Cs3 S4 97.55(7) . . ?
S8 Cs3 S4 72.95(6) . . ?
S2 Cs3 S8 119.89(7) . 4_545 ?
S8 Cs3 S8 133.42(5) . 4_545 ?
S4 Cs3 S8 98.12(7) . 4_545 ?
S2 Cs3 S3 57.13(7) . 4_545 ?
S8 Cs3 S3 161.27(7) . 4_545 ?
S4 Cs3 S3 98.43(6) . 4_545 ?
S8 Cs3 S3 63.29(6) 4_545 4_545 ?
S2 Cs3 Cu1 109.61(6) . 4_545 ?
S8 Cs3 Cu1 128.05(5) . 4_545 ?
S4 Cs3 Cu1 134.92(6) . 4_545 ?
S8 Cs3 Cu1 37.15(5) 4_545 4_545 ?
S3 Cs3 Cu1 69.85(5) 4_545 4_545 ?
S2 Cs3 As2 94.19(6) . 4 ?
S8 Cs3 As2 89.08(5) . 4 ?
S4 Cs3 As2 160.73(5) . 4 ?
S8 Cs3 As2 89.13(4) 4_545 4 ?
S3 Cs3 As2 100.77(5) 4_545 4 ?
Cu1 Cs3 As2 52.79(3) 4_545 4 ?
S2 Cs3 S4 124.46(7) . 4 ?
S8 Cs3 S4 92.62(6) . 4 ?
S4 Cs3 S4 137.99(4) . 4 ?
S8 Cs3 S4 63.28(6) 4_545 4 ?
S3 Cs3 S4 104.39(6) 4_545 4 ?
Cu1 Cs3 S4 35.80(4) 4_545 4 ?
As2 Cs3 S4 33.31(5) 4 4 ?
S2 Cs3 As3 152.64(5) . 4_545 ?
S8 Cs3 As3 100.59(5) . 4_545 ?
S4 Cs3 As3 92.59(5) . 4_545 ?
S8 Cs3 As3 33.06(4) 4_545 4_545 ?
S3 Cs3 As3 96.33(5) 4_545 4_545 ?
Cu1 Cs3 As3 48.50(3) 4_545 4_545 ?
As2 Cs3 As3 83.76(3) 4 4_545 ?
S4 Cs3 As3 50.58(5) 4 4_545 ?
S2 Cs3 S3 148.47(6) . . ?
S8 Cs3 S3 59.02(6) . . ?
S4 Cs3 S3 52.59(6) . . ?
S8 Cs3 S3 78.96(6) 4_545 . ?
S3 Cs3 S3 128.96(7) 4_545 . ?
Cu1 Cs3 S3 100.27(5) 4_545 . ?
As2 Cs3 S3 112.23(4) 4 . ?
S4 Cs3 S3 85.94(6) 4 . ?
As3 Cs3 S3 52.44(4) 4_545 . ?
S2 Cs3 S7 69.33(6) . . ?
S8 Cs3 S7 52.55(6) . . ?
S4 Cs3 S7 113.26(6) . . ?
S8 Cs3 S7 146.34(5) 4_545 . ?
S3 Cs3 S7 120.46(7) 4_545 . ?
Cu1 Cs3 S7 109.80(5) 4_545 . ?
As2 Cs3 S7 57.26(4) 4 . ?
S4 Cs3 S7 84.58(6) 4 . ?
As3 Cs3 S7 128.95(4) 4_545 . ?
S3 Cs3 S7 110.11(6) . . ?
S2 Cs3 As3 53.23(5) . 1_545 ?
S8 Cs3 As3 109.54(5) . 1_545 ?
S4 Cs3 As3 51.43(5) . 1_545 ?
S8 Cs3 As3 97.52(4) 4_545 1_545 ?
S3 Cs3 As3 54.26(5) 4_545 1_545 ?
Cu1 Cs3 As3 121.80(3) 4_545 1_545 ?
As2 Cs3 As3 145.45(3) 4 1_545 ?
S4 Cs3 As3 157.59(4) 4 1_545 ?
As3 Cs3 As3 119.10(3) 4_545 1_545 ?
S3 Cs3 As3 102.33(4) . 1_545 ?
S7 Cs3 As3 111.24(4) . 1_545 ?
S2 Cs2 S8 159.69(7) 5_666 . ?
S2 Cs2 S6 85.82(7) 5_666 7_566 ?
S8 Cs2 S6 73.94(6) . 7_566 ?
S2 Cs2 S1 69.01(7) 5_666 5_666 ?
S8 Cs2 S1 121.58(7) . 5_666 ?
S6 Cs2 S1 116.86(7) 7_566 5_666 ?
S2 Cs2 S1 69.96(6) 5_666 . ?
S8 Cs2 S1 119.22(7) . . ?
S6 Cs2 S1 121.05(6) 7_566 . ?
S1 Cs2 S1 103.41(6) 5_666 . ?
S2 Cs2 S7 132.60(8) 5_666 . ?
S8 Cs2 S7 55.92(7) . . ?
S6 Cs2 S7 101.99(6) 7_566 . ?
S1 Cs2 S7 65.83(7) 5_666 . ?
S1 Cs2 S7 134.21(6) . . ?
S2 Cs2 S2 103.69(6) 5_666 . ?
S8 Cs2 S2 96.60(6) . . ?
S6 Cs2 S2 170.32(7) 7_566 . ?
S1 Cs2 S2 66.03(7) 5_666 . ?
S1 Cs2 S2 65.11(6) . . ?
S7 Cs2 S2 70.29(6) . . ?
S2 Cs2 S7 56.11(6) 5_666 5_676 ?
S8 Cs2 S7 114.05(6) . 5_676 ?
S6 Cs2 S7 64.49(7) 7_566 5_676 ?
S1 Cs2 S7 53.20(6) 5_666 5_676 ?
S1 Cs2 S7 125.64(6) . 5_676 ?
S7 Cs2 S7 85.02(7) . 5_676 ?
S2 Cs2 S7 119.23(7) . 5_676 ?
S2 Cs2 S1 114.03(6) 5_666 1_565 ?
S8 Cs2 S1 53.56(6) . 1_565 ?
S6 Cs2 S1 50.89(5) 7_566 1_565 ?
S1 Cs2 S1 87.68(7) 5_666 1_565 ?
S1 Cs2 S1 168.85(9) . 1_565 ?
S7 Cs2 S1 51.50(5) . 1_565 ?
S2 Cs2 S1 121.78(6) . 1_565 ?
S7 Cs2 S1 60.50(6) 5_676 1_565 ?
S2 Cs2 As1 31.54(5) 5_666 . ?
S8 Cs2 As1 130.23(5) . . ?
S6 Cs2 As1 58.43(5) 7_566 . ?
S1 Cs2 As1 73.79(5) 5_666 . ?
S1 Cs2 As1 98.39(5) . . ?
S7 Cs2 As1 118.36(5) . . ?
S2 Cs2 As1 130.02(6) . . ?
S7 Cs2 As1 33.40(4) 5_676 . ?
S1 Cs2 As1 83.53(4) 1_565 . ?
S2 Cs2 S5 69.32(7) 5_666 7_566 ?
S8 Cs2 S5 100.88(6) . 7_566 ?
S6 Cs2 S5 68.42(5) 7_566 7_566 ?
S1 Cs2 S5 137.33(6) 5_666 7_566 ?
S1 Cs2 S5 52.93(6) . 7_566 ?
S7 Cs2 S5 156.79(7) . 7_566 ?
S2 Cs2 S5 116.38(6) . 7_566 ?
S7 Cs2 S5 107.85(5) 5_676 7_566 ?
S1 Cs2 S5 117.65(5) 1_565 7_566 ?
As1 Cs2 S5 75.69(4) . 7_566 ?
S2 Cs2 As3 144.22(5) 5_666 . ?
S8 Cs2 As3 30.85(4) . . ?
S6 Cs2 As3 74.89(4) 7_566 . ?
S1 Cs2 As3 93.02(5) 5_666 . ?
S1 Cs2 As3 145.79(5) . . ?
S7 Cs2 As3 31.83(5) . . ?
S2 Cs2 As3 95.96(5) . . ?
S7 Cs2 As3 88.22(5) 5_676 . ?
S1 Cs2 As3 31.76(4) 1_565 . ?
As1 Cs2 As3 115.07(3) . . ?
S5 Cs2 As3 127.01(4) 7_566 . ?
S2 Cs1 S2 111.92(10) 2_655 . ?
S2 Cs1 As2 92.35(6) 2_655 3 ?
S2 Cs1 As2 122.07(5) . 3 ?
S2 Cs1 As2 122.07(5) 2_655 4 ?
S2 Cs1 As2 92.34(6) . 4 ?
As2 Cs1 As2 118.56(4) 3 4 ?
S2 Cs1 S5 73.07(7) 2_655 4_545 ?
S2 Cs1 S5 88.72(6) . 4_545 ?
As2 Cs1 S5 149.20(4) 3 4_545 ?
As2 Cs1 S5 55.06(4) 4 4_545 ?
S2 Cs1 S5 88.72(6) 2_655 3_545 ?
S2 Cs1 S5 73.07(7) . 3_545 ?
As2 Cs1 S5 55.06(4) 3 3_545 ?
As2 Cs1 S5 149.20(4) 4 3_545 ?
S5 Cs1 S5 147.46(8) 4_545 3_545 ?
S2 Cs1 S6 124.80(7) 2_655 3 ?
S2 Cs1 S6 95.47(6) . 3 ?
As2 Cs1 S6 34.39(4) 3 3 ?
As2 Cs1 S6 102.55(5) 4 3 ?
S5 Cs1 S6 157.46(6) 4_545 3 ?
S5 Cs1 S6 53.83(5) 3_545 3 ?
S2 Cs1 S6 95.47(6) 2_655 4 ?
S2 Cs1 S6 124.80(7) . 4 ?
As2 Cs1 S6 102.55(5) 3 4 ?
As2 Cs1 S6 34.39(4) 4 4 ?
S5 Cs1 S6 53.83(5) 4_545 4 ?
S5 Cs1 S6 157.46(6) 3_545 4 ?
S6 Cs1 S6 106.98(8) 3 4 ?
S2 Cs1 As1 82.54(6) 2_655 5_666 ?
S2 Cs1 As1 29.93(5) . 5_666 ?
As2 Cs1 As1 131.87(3) 3 5_666 ?
As2 Cs1 As1 104.00(3) 4 5_666 ?
S5 Cs1 As1 74.19(4) 4_545 5_666 ?
S5 Cs1 As1 76.93(5) 3_545 5_666 ?
S6 Cs1 As1 118.53(4) 3 5_666 ?
S6 Cs1 As1 125.56(5) 4 5_666 ?
S2 Cs1 As1 29.93(5) 2_655 6_565 ?
S2 Cs1 As1 82.54(6) . 6_565 ?
As2 Cs1 As1 104.00(2) 3 6_565 ?
As2 Cs1 As1 131.87(3) 4 6_565 ?
S5 Cs1 As1 76.93(5) 4_545 6_565 ?
S5 Cs1 As1 74.19(4) 3_545 6_565 ?
S6 Cs1 As1 125.56(5) 3 6_565 ?
S6 Cs1 As1 118.53(4) 4 6_565 ?
As1 Cs1 As1 54.23(3) 5_666 6_565 ?
S2 Cs1 Cs3 124.40(6) 2_655 . ?
S2 Cs1 Cs3 44.60(6) . . ?
As2 Cs1 Cs3 142.98(2) 3 . ?
As2 Cs1 Cs3 48.380(18) 4 . ?
S5 Cs1 Cs3 59.87(4) 4_545 . ?
S5 Cs1 Cs3 115.36(4) 3_545 . ?
S6 Cs1 Cs3 108.99(4) 3 . ?
S6 Cs1 Cs3 80.27(4) 4 . ?
As1 Cs1 Cs3 58.513(19) 5_666 . ?
As1 Cs1 Cs3 106.76(3) 6_565 . ?
S2 Cs1 Cs3 44.60(6) 2_655 2_655 ?
S2 Cs1 Cs3 124.40(6) . 2_655 ?
As2 Cs1 Cs3 48.381(18) 3 2_655 ?
As2 Cs1 Cs3 142.98(2) 4 2_655 ?
S5 Cs1 Cs3 115.36(4) 4_545 2_655 ?
S5 Cs1 Cs3 59.87(4) 3_545 2_655 ?
S6 Cs1 Cs3 80.27(4) 3 2_655 ?
S6 Cs1 Cs3 108.99(4) 4 2_655 ?
As1 Cs1 Cs3 106.76(3) 5_666 2_655 ?
As1 Cs1 Cs3 58.513(19) 6_565 2_655 ?
Cs3 Cs1 Cs3 164.90(3) . 2_655 ?
S5 Cu1 S8 121.42(11) . . ?
S5 Cu1 S4 115.03(11) . 1_565 ?
S8 Cu1 S4 115.37(11) . 1_565 ?
S5 Cu1 As4 119.66(8) . 7_566 ?
S8 Cu1 As4 88.31(9) . 7_566 ?
S4 Cu1 As4 89.66(9) 1_565 7_566 ?
S5 Cu1 Cs3 95.44(8) . 4 ?
S8 Cu1 Cs3 68.79(7) . 4 ?
S4 Cu1 Cs3 77.43(7) 1_565 4 ?
As4 Cu1 Cs3 144.72(6) 7_566 4 ?
S5 Cu1 Cs4 67.75(7) . . ?
S8 Cu1 Cs4 71.96(7) . . ?
S4 Cu1 Cs4 164.07(8) 1_565 . ?
As4 Cu1 Cs4 76.10(4) 7_566 . ?
Cs3 Cu1 Cs4 118.38(4) 4 . ?
S5 As4 S1 104.32(11) 1_545 7_556 ?
S5 As4 S6 102.93(10) 1_545 . ?
S1 As4 S6 93.11(11) 7_556 . ?
S5 As4 Cu1 124.94(9) 1_545 7_566 ?
S1 As4 Cu1 100.25(8) 7_556 7_566 ?
S6 As4 Cu1 124.12(9) . 7_566 ?
S5 As4 Cs4 133.54(8) 1_545 . ?
S1 As4 Cs4 119.63(8) 7_556 . ?
S6 As4 Cs4 62.72(8) . . ?
Cu1 As4 Cs4 63.56(3) 7_566 . ?
S8 As3 S7 100.64(11) . . ?
S8 As3 S1 101.75(10) . 1_565 ?
S7 As3 S1 96.36(11) . 1_565 ?
S8 As3 Cs3 61.51(8) . 4 ?
S7 As3 Cs3 115.74(8) . 4 ?
S1 As3 Cs3 145.37(9) 1_565 4 ?
S8 As3 Cs3 127.30(8) . 1_565 ?
S7 As3 Cs3 116.32(7) . 1_565 ?
S1 As3 Cs3 109.45(8) 1_565 1_565 ?
Cs3 As3 Cs3 68.85(2) 4 1_565 ?
S8 As3 Cs2 57.42(8) . . ?
S7 As3 Cs2 59.83(7) . . ?
S1 As3 Cs2 69.04(8) 1_565 . ?
Cs3 As3 Cs2 115.14(3) 4 . ?
Cs3 As3 Cs2 175.15(3) 1_565 . ?
S4 As2 S3 100.14(11) . . ?
S4 As2 S6 106.13(11) . . ?
S3 As2 S6 98.27(11) . . ?
S4 As2 Cs3 77.03(8) . 4_545 ?
S3 As2 Cs3 115.08(8) . 4_545 ?
S6 As2 Cs3 145.65(7) . 4_545 ?
S4 As2 Cs1 142.60(8) . 3_445 ?
S3 As2 Cs1 116.80(9) . 3_445 ?
S6 As2 Cs1 75.51(8) . 3_445 ?
Cs3 As2 Cs1 81.98(3) 4_545 3_445 ?
S4 As2 Cs4 57.37(7) . . ?
S3 As2 Cs4 77.12(7) . . ?
S6 As2 Cs4 58.77(8) . . ?
Cs3 As2 Cs4 134.40(3) 4_545 . ?
Cs1 As2 Cs4 134.02(3) 3_445 . ?
S2 As1 S3 99.17(12) 5_666 8_566 ?
S2 As1 S7 102.99(11) 5_666 5_676 ?
S3 As1 S7 98.92(12) 8_566 5_676 ?
S2 As1 Cs2 58.29(9) 5_666 . ?
S3 As1 Cs2 147.63(8) 8_566 . ?
S7 As1 Cs2 67.99(8) 5_676 . ?
S2 As1 Cs1 54.47(9) 5_666 5_666 ?
S3 As1 Cs1 91.70(7) 8_566 5_666 ?
S7 As1 Cs1 156.60(8) 5_676 5_666 ?
Cs2 As1 Cs1 92.05(3) . 5_666 ?
As3 S8 Cu1 89.65(9) . . ?
As3 S8 Cs3 107.43(10) . . ?
Cu1 S8 Cs3 149.27(12) . . ?
As3 S8 Cs3 85.43(8) . 4 ?
Cu1 S8 Cs3 74.06(8) . 4 ?
Cs3 S8 Cs3 81.88(6) . 4 ?
As3 S8 Cs2 91.72(10) . . ?
Cu1 S8 Cs2 128.95(10) . . ?
Cs3 S8 Cs2 77.09(5) . . ?
Cs3 S8 Cs2 156.86(8) 4 . ?
As3 S8 Cs4 139.28(10) . . ?
Cu1 S8 Cs4 71.72(7) . . ?
Cs3 S8 Cs4 106.49(6) . . ?
Cs3 S8 Cs4 121.26(8) 4 . ?
Cs2 S8 Cs4 74.61(5) . . ?
As3 S7 As1 95.54(10) . 5_676 ?
As3 S7 Cs2 88.34(8) . . ?
As1 S7 Cs2 172.74(13) 5_676 . ?
As3 S7 Cs2 94.77(9) . 5_676 ?
As1 S7 Cs2 78.61(9) 5_676 5_676 ?
Cs2 S7 Cs2 94.98(7) . 5_676 ?
As3 S7 Cs3 88.24(9) . . ?
As1 S7 Cs3 117.64(10) 5_676 . ?
Cs2 S7 Cs3 68.52(5) . . ?
Cs2 S7 Cs3 163.17(7) 5_676 . ?
As2 S6 As4 97.44(11) . . ?
As2 S6 Cs4 88.10(10) . . ?
As4 S6 Cs4 82.17(9) . . ?
As2 S6 Cs2 154.02(11) . 7_566 ?
As4 S6 Cs2 100.22(8) . 7_566 ?
Cs4 S6 Cs2 75.67(6) . 7_566 ?
As2 S6 Cs1 70.10(7) . 3_445 ?
As4 S6 Cs1 95.40(9) . 3_445 ?
Cs4 S6 Cs1 157.64(8) . 3_445 ?
Cs2 S6 Cs1 126.44(9) 7_566 3_445 ?
As4 S5 Cu1 86.11(10) 1_565 . ?
As4 S5 Cs4 107.69(10) 1_565 . ?
Cu1 S5 Cs4 75.32(8) . . ?
As4 S5 Cs1 100.01(9) 1_565 3_455 ?
Cu1 S5 Cs1 119.56(10) . 3_455 ?
Cs4 S5 Cs1 149.64(8) . 3_455 ?
As4 S5 Cs2 90.48(8) 1_565 7_566 ?
Cu1 S5 Cs2 142.07(10) . 7_566 ?
Cs4 S5 Cs2 69.83(5) . 7_566 ?
Cs1 S5 Cs2 98.24(6) 3_455 7_566 ?
As2 S4 Cu1 93.40(12) . 1_545 ?
As2 S4 Cs4 91.11(9) . . ?
Cu1 S4 Cs4 115.12(9) 1_545 . ?
As2 S4 Cs3 101.93(9) . . ?
Cu1 S4 Cs3 132.39(10) 1_545 . ?
Cs4 S4 Cs3 109.40(7) . . ?
As2 S4 Cs3 69.66(8) . 4_545 ?
Cu1 S4 Cs3 66.77(7) 1_545 4_545 ?
Cs4 S4 Cs3 160.74(9) . 4_545 ?
Cs3 S4 Cs3 76.86(5) . 4_545 ?
As2 S3 As1 95.70(11) . 8_465 ?
As2 S3 Cs3 159.75(14) . 4 ?
As1 S3 Cs3 97.64(8) 8_465 4 ?
As2 S3 Cs3 86.33(9) . . ?
As1 S3 Cs3 128.54(10) 8_465 . ?
Cs3 S3 Cs3 73.44(6) 4 . ?
As1 S2 Cs3 105.60(12) 5_666 . ?
As1 S2 Cs2 90.18(10) 5_666 5_666 ?
Cs3 S2 Cs2 145.28(10) . 5_666 ?
As1 S2 Cs1 95.60(11) 5_666 . ?
Cs3 S2 Cs1 90.21(7) . . ?
Cs2 S2 Cs1 119.36(10) 5_666 . ?
As1 S2 Cs2 147.63(13) 5_666 . ?
Cs3 S2 Cs2 73.99(7) . . ?
Cs2 S2 Cs2 76.31(6) 5_666 . ?
Cs1 S2 Cs2 116.70(7) . . ?
As4 S1 As3 99.72(12) 7_556 1_545 ?
As4 S1 Cs2 160.36(11) 7_556 5_666 ?
As3 S1 Cs2 99.79(9) 1_545 5_666 ?
As4 S1 Cs2 101.59(10) 7_556 . ?
As3 S1 Cs2 101.38(9) 1_545 . ?
Cs2 S1 Cs2 76.59(6) 5_666 . ?
As4 S1 Cs2 89.21(9) 7_556 1_545 ?
As3 S1 Cs2 79.20(8) 1_545 1_545 ?
Cs2 S1 Cs2 92.32(7) 5_666 1_545 ?
Cs2 S1 Cs2 168.85(9) . 1_545 ?

loop_
_geom_bond_atom_site_label_1
_geom_bond_atom_site_label_2
_geom_bond_distance
_geom_bond_site_symmetry_2
_geom_bond_publ_flag
Cs4 S5 3.524(3) 7_566 ?
Cs4 S5 3.524(3) . ?
Cs4 S4 3.527(3) 7_566 ?
Cs4 S4 3.527(3) . ?
Cs4 S6 3.582(3) . ?
Cs4 S6 3.582(3) 7_566 ?
Cs4 Cu1 3.6833(12) . ?
Cs4 Cu1 3.6833(12) 7_566 ?
Cs4 S8 3.688(3) . ?
Cs4 S8 3.688(3) 7_566 ?
Cs4 As4 3.9931(10) 7_566 ?
Cs4 As4 3.9931(10) . ?
Cs3 S2 3.477(4) . ?
Cs3 S8 3.506(2) . ?
Cs3 S4 3.537(3) . ?
Cs3 S8 3.547(3) 4_545 ?
Cs3 S3 3.631(3) 4_545 ?
Cs3 Cu1 3.6580(15) 4_545 ?
Cs3 As2 3.7384(12) 4 ?
Cs3 S4 3.885(3) 4 ?
Cs3 As3 4.0226(15) 4_545 ?
Cs3 S3 4.075(3) . ?
Cs3 S7 4.148(3) . ?
Cs3 As3 4.1500(11) 1_545 ?
Cs2 S2 3.504(3) 5_666 ?
Cs2 S8 3.617(3) . ?
Cs2 S6 3.636(3) 7_566 ?
Cs2 S1 3.688(3) 5_666 ?
Cs2 S1 3.690(3) . ?
Cs2 S7 3.711(3) . ?
Cs2 S2 3.880(3) . ?
Cs2 S7 3.896(3) 5_676 ?
Cs2 S1 4.079(3) 1_565 ?
Cs2 As1 4.1190(15) . ?
Cs2 S5 4.159(3) 7_566 ?
Cs2 As3 4.2903(12) . ?
Cs1 S2 3.513(3) 2_655 ?
Cs1 S2 3.513(3) . ?
Cs1 As2 3.8107(13) 3 ?
Cs1 As2 3.8107(13) 4 ?
Cs1 S5 3.849(3) 4_545 ?
Cs1 S5 3.849(3) 3_545 ?
Cs1 S6 3.924(3) 3 ?
Cs1 S6 3.924(3) 4 ?
Cs1 As1 4.2968(15) 5_666 ?
Cs1 As1 4.2968(15) 6_565 ?
Cs1 Cs3 4.9518(9) 2_655 ?
Cu1 S5 2.288(3) . ?
Cu1 S8 2.298(3) . ?
Cu1 S4 2.328(3) 1_565 ?
Cu1 As4 2.6627(18) 7_566 ?
Cu1 Cs3 3.6582(15) 4 ?
As4 S5 2.179(3) 1_545 ?
As4 S1 2.280(3) 7_556 ?
As4 S6 2.318(3) . ?
As4 Cu1 2.6628(18) 7_566 ?
As3 S8 2.201(3) . ?
As3 S7 2.264(3) . ?
As3 S1 2.299(3) 1_565 ?
As3 Cs3 4.0227(15) 4 ?
As3 Cs3 4.1500(11) 1_565 ?
As2 S4 2.189(3) . ?
As2 S3 2.252(3) . ?
As2 S6 2.289(3) . ?
As2 Cs3 3.7384(12) 4_545 ?
As2 Cs1 3.8107(13) 3_445 ?
As1 S2 2.154(3) 5_666 ?
As1 S3 2.311(3) 8_566 ?
As1 S7 2.313(3) 5_676 ?
As1 Cs1 4.2968(15) 5_666 ?
S8 Cs3 3.547(3) 4 ?
S7 As1 2.313(3) 5_676 ?
S7 Cs2 3.895(3) 5_676 ?
S6 Cs2 3.636(3) 7_566 ?
S6 Cs1 3.924(3) 3_445 ?
S5 As4 2.179(3) 1_565 ?
S5 Cs1 3.849(3) 3_455 ?
S5 Cs2 4.158(3) 7_566 ?
S4 Cu1 2.328(3) 1_545 ?
S4 Cs3 3.885(3) 4_545 ?
S3 As1 2.311(3) 8_465 ?
S3 Cs3 3.631(3) 4 ?
S2 As1 2.154(3) 5_666 ?
S2 Cs2 3.504(3) 5_666 ?
S1 As4 2.280(3) 7_556 ?
S1 As3 2.299(3) 1_545 ?
S1 Cs2 3.688(3) 5_666 ?
S1 Cs2 4.079(3) 1_545 ?
